data_7215100
loop_
_publ_author_name
'Liu, Shujuan'
'Sun, Huibin'
'Ma, Yun'
'Ye, Shanghui'
'Liu, Xiangmei'
'Zhou, Xinhui'
'Mou, Xin'
'Wang, Lianhui'
'Zhao, Qiang'
'Huang, Wei'

_publ_section_title
;
 Rational design of metallophosphors with tunable aggregation-induced
 phosphorescent emission and their promising applications in time-resolved
 luminescence assay and targeted luminescence imaging of cancer cells
;
_journal_issue 41
_journal_name_full 'Journal of Materials Chemistry'
_journal_page_first 22167
_journal_paper_doi 10.1039/c2jm34512a
_journal_volume 22
_journal_year 2012
_chemical_formula_sum 'C28 H20 N2 O Pt'
_chemical_formula_weight 595.55
_chemical_name_systematic
;
?
;
_space_group_IT_number 14
_symmetry_cell_setting monoclinic
_symmetry_space_group_name_Hall '-P 2ybc'
_symmetry_space_group_name_H-M 'P 1 21/c 1'
_atom_sites_solution_hydrogens geom
_atom_sites_solution_primary direct
_atom_sites_solution_secondary difmap
_audit_creation_method SHELXL-97
_cell_angle_alpha 90.00
_cell_angle_beta 93.298(6)
_cell_angle_gamma 90.00
_cell_formula_units_Z 4
_cell_length_a 19.293(9)
_cell_length_b 6.181(3)
_cell_length_c 17.682(8)
_cell_measurement_reflns_used 878
_cell_measurement_temperature 293(2)
_cell_measurement_theta_max 24.908
_cell_measurement_theta_min 2.308
_cell_volume 2105.1(17)
_computing_cell_refinement 'Bruker SMART'
_computing_data_collection 'Bruker SMART'
_computing_data_reduction 'Bruker SHELXTL'
_computing_molecular_graphics 'Bruker SHELXTL'
_computing_publication_material 'Bruker SHELXTL'
_computing_structure_refinement 'SHELXL-97 (Sheldrick, 1997)'
_computing_structure_solution 'SHELXS-97 (Sheldrick, 1990)'
_diffrn_ambient_temperature 293(2)
_diffrn_measured_fraction_theta_full 0.994
_diffrn_measured_fraction_theta_max 0.994
_diffrn_measurement_device_type 'CCD area detector'
_diffrn_measurement_method 'phi and omega scans'
_diffrn_radiation_monochromator graphite
_diffrn_radiation_source 'fine-focus sealed tube'
_diffrn_radiation_type MoK\a
_diffrn_radiation_wavelength 0.71073
_diffrn_reflns_av_R_equivalents 0.0701
_diffrn_reflns_av_sigmaI/netI 0.0707
_diffrn_reflns_limit_h_max 19
_diffrn_reflns_limit_h_min -23
_diffrn_reflns_limit_k_max 7
_diffrn_reflns_limit_k_min -7
_diffrn_reflns_limit_l_max 21
_diffrn_reflns_limit_l_min -21
_diffrn_reflns_number 9097
_diffrn_reflns_theta_full 26.01
_diffrn_reflns_theta_max 26.01
_diffrn_reflns_theta_min 2.11
_diffrn_standards_decay_% 4.53
_exptl_absorpt_coefficient_mu 6.690
_exptl_absorpt_correction_T_max 0.4335
_exptl_absorpt_correction_T_min 0.2388
_exptl_absorpt_correction_type multi-scan
_exptl_absorpt_process_details sadabs
_exptl_crystal_colour orange
_exptl_crystal_density_diffrn 1.879
_exptl_crystal_density_method 'not measured'
_exptl_crystal_description prism
_exptl_crystal_F_000 1152
_exptl_crystal_size_max 0.30
_exptl_crystal_size_mid 0.15
_exptl_crystal_size_min 0.15
_refine_diff_density_max 1.323
_refine_diff_density_min -1.437
_refine_diff_density_rms 0.142
_refine_ls_extinction_method none
_refine_ls_goodness_of_fit_ref 0.893
_refine_ls_hydrogen_treatment constr
_refine_ls_matrix_type full
_refine_ls_number_parameters 289
_refine_ls_number_reflns 4122
_refine_ls_number_restraints 0
_refine_ls_restrained_S_all 0.893
_refine_ls_R_factor_all 0.0509
_refine_ls_R_factor_gt 0.0353
_refine_ls_shift/su_max 0.004
_refine_ls_shift/su_mean 0.001
_refine_ls_structure_factor_coef Fsqd
_refine_ls_weighting_details 'calc w=1/[\s^2^(Fo^2^)+(0.0346P)^2^+0.0000P] where P=(Fo^2^+2Fc^2^)/3'
_refine_ls_weighting_scheme calc
_refine_ls_wR_factor_gt 0.0747
_refine_ls_wR_factor_ref 0.0791
_reflns_number_gt 3066
_reflns_number_total 4122
_reflns_threshold_expression >2sigma(I)
_cod_data_source_file c2jm34512a.txt
_cod_data_source_block f90924c
_cod_depositor_comments
;
The following automatic conversions were performed:

'_symmetry_cell_setting' value 'Monoclinic' changed to 'monoclinic'
according to
/usr/data/users/saulius/automatic-downloads/retrospective/RSC/lib/dictionaries/cif_core.dic
dictionary named 'cif_core.dic' version 2.4.2 from 2011-04-26.

Automatic conversion script
Id: cif_fix_values 2281 2013-09-26 08:29:07Z andrius 
;
_cod_original_cell_volume 2105.0(16)
_cod_original_sg_symbol_H-M P2(1)/c
_cod_database_code 7215100

loop_
_symmetry_equiv_pos_as_xyz
'x, y, z'
'-x, y+1/2, -z+1/2'
'-x, -y, -z'
'x, -y-1/2, z-1/2'

loop_
_atom_site_label
_atom_site_type_symbol
_atom_site_fract_x
_atom_site_fract_y
_atom_site_fract_z
_atom_site_U_iso_or_equiv
_atom_site_adp_type
_atom_site_occupancy
_atom_site_symmetry_multiplicity
_atom_site_calc_flag
_atom_site_refinement_flags
Pt1 Pt 0.199198(12) 0.88664(4) 0.100043(12) 0.03708(10) Uani 1 1 d .
N1 N 0.2678(2) 1.1193(8) 0.1356(3) 0.0374(12) Uani 1 1 d .
N2 N 0.1322(2) 0.6423(8) 0.0739(3) 0.0396(12) Uani 1 1 d .
O1 O 0.1342(2) 0.9753(8) 0.1850(2) 0.0480(11) Uani 1 1 d .
C1 C 0.1368(3) 1.1547(10) 0.2242(3) 0.0397(15) Uani 1 1 d .
C2 C 0.0805(3) 1.2025(11) 0.2704(3) 0.0460(16) Uani 1 1 d .
H2 H 0.0434 1.1066 0.2717 0.055 Uiso 1 1 calc R
C3 C 0.0803(3) 1.3850(11) 0.3124(4) 0.0502(17) Uani 1 1 d .
H3 H 0.0428 1.4115 0.3418 0.060 Uiso 1 1 calc R
C4 C 0.1338(4) 1.5343(12) 0.3133(4) 0.0545(18) Uani 1 1 d .
H4 H 0.1324 1.6604 0.3418 0.065 Uiso 1 1 calc R
C5 C 0.1893(3) 1.4883(11) 0.2700(3) 0.0464(16) Uani 1 1 d .
H5 H 0.2262 1.5851 0.2706 0.056 Uiso 1 1 calc R
C6 C 0.1923(3) 1.3011(11) 0.2250(3) 0.0414(15) Uani 1 1 d .
C7 C 0.2542(3) 1.2702(11) 0.1838(3) 0.0411(15) Uani 1 1 d .
H7 H 0.2890 1.3724 0.1930 0.049 Uiso 1 1 calc R
C8 C 0.3383(3) 1.1351(10) 0.1123(3) 0.0367(14) Uani 1 1 d .
C9 C 0.3866(3) 0.9725(10) 0.1371(3) 0.0355(14) Uani 1 1 d .
C10 C 0.3713(3) 0.8008(10) 0.1874(3) 0.0424(15) Uani 1 1 d .
H10 H 0.3268 0.7896 0.2047 0.051 Uiso 1 1 calc R
C11 C 0.4201(4) 0.6540(11) 0.2104(4) 0.0496(17) Uani 1 1 d .
H11 H 0.4086 0.5411 0.2422 0.059 Uiso 1 1 calc R
C12 C 0.4884(4) 0.6719(13) 0.1863(4) 0.0581(19) Uani 1 1 d .
H12 H 0.5221 0.5731 0.2034 0.070 Uiso 1 1 calc R
C13 C 0.5052(3) 0.8323(12) 0.1382(4) 0.0501(17) Uani 1 1 d .
H13 H 0.5498 0.8376 0.1211 0.060 Uiso 1 1 calc R
C14 C 0.4561(3) 0.9929(11) 0.1133(3) 0.0404(15) Uani 1 1 d .
C15 C 0.4734(3) 1.1672(11) 0.0669(3) 0.0477(17) Uani 1 1 d .
H15 H 0.5183 1.1780 0.0506 0.057 Uiso 1 1 calc R
C16 C 0.4257(4) 1.3200(11) 0.0455(4) 0.0496(17) Uani 1 1 d .
H16 H 0.4381 1.4358 0.0156 0.059 Uiso 1 1 calc R
C17 C 0.3575(3) 1.3029(10) 0.0687(4) 0.0451(16) Uani 1 1 d .
H17 H 0.3250 1.4081 0.0539 0.054 Uiso 1 1 calc R
C18 C 0.2435(3) 0.7700(11) 0.0084(3) 0.0413(15) Uani 1 1 d .
C19 C 0.2999(3) 0.8421(12) -0.0316(3) 0.0514(18) Uani 1 1 d .
H19 H 0.3235 0.9656 -0.0146 0.062 Uiso 1 1 calc R
C20 C 0.3220(4) 0.7390(15) -0.0949(4) 0.064(2) Uani 1 1 d .
H20 H 0.3585 0.7965 -0.1205 0.077 Uiso 1 1 calc R
C21 C 0.2903(4) 0.5515(14) -0.1204(4) 0.061(2) Uani 1 1 d .
H21 H 0.3064 0.4793 -0.1621 0.073 Uiso 1 1 calc R
C22 C 0.2347(4) 0.4711(13) -0.0840(4) 0.0559(19) Uani 1 1 d .
H22 H 0.2122 0.3461 -0.1015 0.067 Uiso 1 1 calc R
C23 C 0.2123(3) 0.5806(10) -0.0201(3) 0.0427(16) Uani 1 1 d .
C24 C 0.1500(3) 0.5074(11) 0.0179(3) 0.0461(16) Uani 1 1 d .
C25 C 0.1129(4) 0.3168(11) 0.0032(4) 0.0537(18) Uani 1 1 d .
H25 H 0.1267 0.2200 -0.0333 0.064 Uiso 1 1 calc R
C26 C 0.0558(4) 0.2747(12) 0.0436(4) 0.060(2) Uani 1 1 d .
H26 H 0.0304 0.1484 0.0347 0.072 Uiso 1 1 calc R
C27 C 0.0363(4) 0.4181(11) 0.0968(4) 0.0528(18) Uani 1 1 d .
H27 H -0.0036 0.3946 0.1228 0.063 Uiso 1 1 calc R
C28 C 0.0765(3) 0.5979(11) 0.1114(4) 0.0472(16) Uani 1 1 d .
H28 H 0.0641 0.6926 0.1492 0.057 Uiso 1 1 calc R

loop_
_atom_site_aniso_label
_atom_site_aniso_U_11
_atom_site_aniso_U_22
_atom_site_aniso_U_33
_atom_site_aniso_U_23
_atom_site_aniso_U_13
_atom_site_aniso_U_12
Pt1 0.02997(15) 0.04125(16) 0.03972(14) -0.00051(12) -0.00071(9) -0.00035(12)
N1 0.024(3) 0.043(3) 0.045(3) -0.009(2) 0.002(2) -0.002(2)
N2 0.030(3) 0.045(3) 0.044(3) -0.005(3) -0.001(2) -0.004(2)
O1 0.039(3) 0.054(3) 0.053(3) -0.001(2) 0.015(2) -0.010(2)
C1 0.041(4) 0.040(4) 0.037(3) 0.002(3) -0.004(3) 0.003(3)
C2 0.038(4) 0.058(4) 0.043(4) -0.003(3) 0.009(3) -0.006(3)
C3 0.039(4) 0.068(5) 0.045(4) -0.002(4) 0.010(3) 0.009(4)
C4 0.057(5) 0.055(4) 0.052(4) -0.013(4) 0.007(4) 0.006(4)
C5 0.041(4) 0.045(4) 0.053(4) -0.002(3) 0.001(3) -0.010(3)
C6 0.035(4) 0.044(4) 0.045(3) -0.001(3) 0.001(3) -0.002(3)
C7 0.028(3) 0.047(4) 0.048(4) 0.003(3) 0.000(3) -0.004(3)
C8 0.033(3) 0.039(4) 0.038(3) -0.008(3) 0.002(3) -0.003(3)
C9 0.029(3) 0.044(4) 0.033(3) -0.004(3) -0.002(3) 0.000(3)
C10 0.037(4) 0.046(4) 0.044(3) -0.001(3) -0.002(3) -0.007(3)
C11 0.049(4) 0.048(4) 0.051(4) 0.014(3) -0.005(3) 0.011(3)
C12 0.056(5) 0.060(5) 0.057(4) -0.005(4) -0.009(4) 0.014(4)
C13 0.037(4) 0.063(5) 0.050(4) -0.010(4) 0.002(3) 0.007(3)
C14 0.032(4) 0.051(4) 0.038(3) -0.007(3) 0.002(3) 0.000(3)
C15 0.037(4) 0.056(4) 0.051(4) -0.009(3) 0.011(3) -0.008(3)
C16 0.052(5) 0.045(4) 0.053(4) 0.002(3) 0.018(3) -0.009(4)
C17 0.041(4) 0.041(4) 0.053(4) 0.007(3) 0.001(3) 0.002(3)
C18 0.036(4) 0.054(4) 0.033(3) -0.001(3) -0.005(3) 0.011(3)
C19 0.040(4) 0.073(5) 0.042(4) -0.007(4) 0.003(3) -0.009(4)
C20 0.053(5) 0.091(7) 0.048(4) 0.000(4) 0.007(4) -0.007(4)
C21 0.057(5) 0.084(6) 0.042(4) -0.015(4) 0.007(4) 0.003(4)
C22 0.052(5) 0.066(5) 0.049(4) -0.012(4) -0.002(4) 0.002(4)
C23 0.031(4) 0.052(4) 0.043(3) -0.002(3) -0.007(3) 0.011(3)
C24 0.048(4) 0.046(4) 0.042(4) 0.002(3) -0.014(3) 0.001(3)
C25 0.064(5) 0.045(4) 0.051(4) -0.003(3) -0.006(4) 0.001(4)
C26 0.061(5) 0.058(5) 0.060(5) 0.002(4) -0.009(4) -0.021(4)
C27 0.044(4) 0.063(5) 0.051(4) 0.001(4) -0.004(3) -0.007(4)
C28 0.038(4) 0.058(4) 0.045(3) -0.004(3) -0.004(3) -0.004(3)

loop_
_atom_type_symbol
_atom_type_description
_atom_type_scat_dispersion_real
_atom_type_scat_dispersion_imag
_atom_type_scat_source
C C 0.0033 0.0016 'International Tables Vol C Tables 4.2.6.8 and 6.1.1.4'
H H 0.0000 0.0000 'International Tables Vol C Tables 4.2.6.8 and 6.1.1.4'
N N 0.0061 0.0033 'International Tables Vol C Tables 4.2.6.8 and 6.1.1.4'
O O 0.0106 0.0060 'International Tables Vol C Tables 4.2.6.8 and 6.1.1.4'
Pt Pt -1.7033 8.3905 'International Tables Vol C Tables 4.2.6.8 and 6.1.1.4'

loop_
_geom_angle_atom_site_label_1
_geom_angle_atom_site_label_2
_geom_angle_atom_site_label_3
_geom_angle
C18 Pt1 N2 81.0(2)
C18 Pt1 N1 101.8(2)
N2 Pt1 N1 174.81(19)
C18 Pt1 O1 167.7(2)
N2 Pt1 O1 87.60(18)
N1 Pt1 O1 89.92(18)
C7 N1 C8 111.5(5)
C7 N1 Pt1 124.0(4)
C8 N1 Pt1 124.5(4)
C28 N2 C24 119.0(5)
C28 N2 Pt1 124.5(4)
C24 N2 Pt1 116.2(4)
C1 O1 Pt1 126.8(4)
O1 C1 C6 124.0(6)
O1 C1 C2 118.1(6)
C6 C1 C2 117.8(6)
C3 C2 C1 120.8(6)
C2 C3 C4 122.6(6)
C5 C4 C3 117.2(7)
C4 C5 C6 122.7(6)
C1 C6 C5 118.8(6)
C1 C6 C7 124.1(6)
C5 C6 C7 117.1(6)
N1 C7 C6 128.9(6)
C17 C8 C9 121.3(6)
C17 C8 N1 120.4(5)
C9 C8 N1 118.3(5)
C8 C9 C10 124.2(5)
C8 C9 C14 117.0(5)
C10 C9 C14 118.7(6)
C11 C10 C9 121.4(6)
C10 C11 C12 120.1(6)
C13 C12 C11 120.4(7)
C12 C13 C14 121.7(6)
C15 C14 C13 122.6(6)
C15 C14 C9 119.8(6)
C13 C14 C9 117.6(6)
C16 C15 C14 121.0(6)
C15 C16 C17 119.9(6)
C8 C17 C16 121.0(6)
C23 C18 C19 114.5(6)
C23 C18 Pt1 113.4(5)
C19 C18 Pt1 132.1(5)
C20 C19 C18 123.2(7)
C19 C20 C21 120.4(7)
C22 C21 C20 119.6(7)
C21 C22 C23 119.1(7)
C18 C23 C22 123.2(6)
C18 C23 C24 115.9(6)
C22 C23 C24 120.8(6)
N2 C24 C25 120.5(6)
N2 C24 C23 112.9(6)
C25 C24 C23 126.4(6)
C26 C25 C24 118.8(7)
C27 C26 C25 119.9(7)
C26 C27 C28 118.8(7)
N2 C28 C27 122.7(6)

loop_
_geom_bond_atom_site_label_1
_geom_bond_atom_site_label_2
_geom_bond_distance
Pt1 C18 2.009(6)
Pt1 N2 2.023(5)
Pt1 N1 2.029(5)
Pt1 O1 2.084(4)
N1 C7 1.300(7)
N1 C8 1.448(7)
N2 C28 1.325(8)
N2 C24 1.354(8)
O1 C1 1.308(7)
C1 C6 1.400(8)
C1 C2 1.429(8)
C2 C3 1.350(9)
C3 C4 1.383(9)
C4 C5 1.381(9)
C5 C6 1.406(9)
C6 C7 1.448(8)
C8 C17 1.356(8)
C8 C9 1.423(8)
C9 C10 1.427(8)
C9 C14 1.433(8)
C10 C11 1.354(8)
C11 C12 1.414(9)
C12 C13 1.357(9)
C13 C14 1.425(9)
C14 C15 1.406(9)
C15 C16 1.357(9)
C16 C17 1.404(8)
C18 C23 1.397(9)
C18 C19 1.405(8)
C19 C20 1.375(9)
C20 C21 1.375(11)
C21 C22 1.375(9)
C22 C23 1.407(8)
C23 C24 1.481(9)
C24 C25 1.395(9)
C25 C26 1.373(9)
C26 C27 1.361(9)
C27 C28 1.371(8)
